data_4501753
loop_
_publ_author_name
'Das, Babulal'
'Baruah, Jubaraj B.'

_publ_section_title
;
 Protonated Adenine and Cytosine Ribbons Stabilized by Dipicolinato Metal
 Frameworks
;
_journal_issue 7
_journal_name_full 'Crystal Growth &amp; Design'
_journal_page_first 3242
_journal_paper_doi 10.1021/cg100371w
_journal_volume 10
_journal_year 2010
_chemical_formula_sum 'C30 H30 Mn N14 O19'
_chemical_formula_weight 945.62
_chemical_name_systematic
;

 ?

;
_space_group_IT_number 2
_symmetry_cell_setting triclinic
_symmetry_space_group_name_Hall '-P 1'
_symmetry_space_group_name_H-M 'P -1'
_atom_sites_solution_hydrogens geom
_atom_sites_solution_primary direct
_atom_sites_solution_secondary difmap
_audit_creation_method SHELXL-97
_cell_angle_alpha 73.770(2)
_cell_angle_beta 79.787(2)
_cell_angle_gamma 73.752(2)
_cell_formula_units_Z 2
_cell_length_a 10.5913(4)
_cell_length_b 13.0090(4)
_cell_length_c 16.5020(5)
_cell_measurement_reflns_used 3455
_cell_measurement_temperature 296(2)
_cell_measurement_theta_max 24.84
_cell_measurement_theta_min 2.36
_cell_volume 2083.73(12)
_computing_cell_refinement 'Bruker SMART'
_computing_data_collection 'Bruker SMART'
_computing_data_reduction 'Bruker SAINT'
_computing_molecular_graphics 'Bruker SHELXTL'
_computing_publication_material 'Bruker SHELXTL'
_computing_structure_refinement 'SHELXL-97 (Sheldrick, 1997)'
_computing_structure_solution 'SHELXS-97 (Sheldrick, 1990)'
_diffrn_ambient_temperature 296(2)
_diffrn_measured_fraction_theta_full 0.958
_diffrn_measured_fraction_theta_max 0.958
_diffrn_measurement_device_type 'CCD area detector'
_diffrn_measurement_method 'phi and omega scans'
_diffrn_radiation_monochromator graphite
_diffrn_radiation_source 'fine-focus sealed tube'
_diffrn_radiation_type MoK\a
_diffrn_radiation_wavelength 0.71073
_diffrn_reflns_av_R_equivalents 0.0915
_diffrn_reflns_av_sigmaI/netI 0.0951
_diffrn_reflns_limit_h_max 12
_diffrn_reflns_limit_h_min -12
_diffrn_reflns_limit_k_max 15
_diffrn_reflns_limit_k_min -15
_diffrn_reflns_limit_l_max 19
_diffrn_reflns_limit_l_min -19
_diffrn_reflns_number 23178
_diffrn_reflns_theta_full 25.00
_diffrn_reflns_theta_max 25.00
_diffrn_reflns_theta_min 1.29
_exptl_absorpt_coefficient_mu 0.410
_exptl_absorpt_correction_T_max 0.955
_exptl_absorpt_correction_T_min 0.895
_exptl_absorpt_correction_type numerical
_exptl_absorpt_process_details 'Face indexing'
_exptl_crystal_colour 'pale yellow'
_exptl_crystal_density_diffrn 1.507
_exptl_crystal_density_method 'not measured'
_exptl_crystal_description 'thin plates'
_exptl_crystal_F_000 970
_exptl_crystal_size_max 0.35
_exptl_crystal_size_mid 0.20
_exptl_crystal_size_min 0.14
_refine_diff_density_max 0.967
_refine_diff_density_min -0.881
_refine_diff_density_rms 0.084
_refine_ls_extinction_method none
_refine_ls_goodness_of_fit_ref 1.007
_refine_ls_hydrogen_treatment mixed
_refine_ls_matrix_type full
_refine_ls_number_parameters 590
_refine_ls_number_reflns 7043
_refine_ls_number_restraints 0
_refine_ls_restrained_S_all 1.007
_refine_ls_R_factor_all 0.0892
_refine_ls_R_factor_gt 0.0606
_refine_ls_shift/su_max 0.001
_refine_ls_shift/su_mean 0.000
_refine_ls_structure_factor_coef Fsqd
_refine_ls_weighting_details 'calc w=1/[\s^2^(Fo^2^)+(0.1716P)^2^+0.0000P] where P=(Fo^2^+2Fc^2^)/3'
_refine_ls_weighting_scheme calc
_refine_ls_wR_factor_gt 0.2155
_refine_ls_wR_factor_ref 0.2399
_reflns_number_gt 4180
_reflns_number_total 7043
_reflns_threshold_expression >2sigma(I)
_cod_data_source_file cg100371w_si_005.cif
_cod_data_source_block complex-3
_cod_depositor_comments
;
The following automatic conversions were performed:

'_symmetry_cell_setting' value 'Triclinic' changed to 'triclinic'
according to /home/saulius/struct/CIF-dictionaries/cif_core.dic
dictionary named 'cif_core.dic' version 2.4.2 from 2011-04-26.

Automatic conversion script
Id: cif_fix_values 1715 2011-07-08 13:25:40Z adriana 
;
_cod_original_sg_symbol_H-M P-1
_cod_database_code 4501753

loop_
_symmetry_equiv_pos_as_xyz
'x, y, z'
'-x, -y, -z'

loop_
_atom_site_label
_atom_site_type_symbol
_atom_site_fract_x
_atom_site_fract_y
_atom_site_fract_z
_atom_site_U_iso_or_equiv
_atom_site_adp_type
_atom_site_occupancy
_atom_site_symmetry_multiplicity
_atom_site_calc_flag
_atom_site_refinement_flags
C1 C 0.6027(5) 0.3836(5) 0.1613(4) 0.0325(13) Uani 1 1 d .
C2 C 0.4528(5) 0.4275(5) 0.1740(3) 0.0300(13) Uani 1 1 d .
C3 C 0.3761(6) 0.4873(5) 0.1091(4) 0.0429(16) Uani 1 1 d .
H3 H 0.4131 0.5023 0.0528 0.051 Uiso 1 1 calc R
C4 C 0.2406(6) 0.5242(5) 0.1314(4) 0.0471(17) Uani 1 1 d .
H4 H 0.1860 0.5665 0.0895 0.057 Uiso 1 1 calc R
C5 C 0.1874(6) 0.4988(5) 0.2142(4) 0.0428(16) Uani 1 1 d .
H5 H 0.0974 0.5241 0.2293 0.051 Uiso 1 1 calc R
C6 C 0.2703(5) 0.4350(5) 0.2746(4) 0.0328(13) Uani 1 1 d .
C7 C 0.2257(5) 0.3979(5) 0.3663(4) 0.0344(14) Uani 1 1 d .
C8 C 0.4639(5) 0.0648(5) 0.3549(4) 0.0340(14) Uani 1 1 d .
C9 C 0.5858(5) 0.0303(4) 0.4002(3) 0.0289(13) Uani 1 1 d .
C10 C 0.6474(6) -0.0782(5) 0.4329(4) 0.0387(14) Uani 1 1 d .
H10 H 0.6101 -0.1344 0.4314 0.046 Uiso 1 1 calc R
C11 C 0.7647(6) -0.1033(5) 0.4679(4) 0.0449(16) Uani 1 1 d .
H11 H 0.8074 -0.1764 0.4900 0.054 Uiso 1 1 calc R
C12 C 0.8162(6) -0.0211(5) 0.4696(4) 0.0428(16) Uani 1 1 d .
H12 H 0.8952 -0.0367 0.4930 0.051 Uiso 1 1 calc R
C13 C 0.7514(6) 0.0876(5) 0.4364(4) 0.0376(14) Uani 1 1 d .
C14 C 0.8050(7) 0.1834(6) 0.4358(5) 0.059(2) Uani 1 1 d .
C15 C 0.3134(6) 0.0634(5) 0.9619(4) 0.0376(14) Uani 1 1 d .
C16 C 0.4072(6) 0.1006(5) 0.8195(4) 0.0458(16) Uani 1 1 d .
H16 H 0.4820 0.0970 0.7801 0.055 Uiso 1 1 calc R
C17 C 0.2877(6) 0.1484(6) 0.7930(4) 0.0489(17) Uani 1 1 d .
H17 H 0.2787 0.1789 0.7356 0.059 Uiso 1 1 calc R
C18 C 0.1745(6) 0.1518(5) 0.8538(4) 0.0403(15) Uani 1 1 d .
C19 C 0.1829(5) 0.2608(5) 0.1579(4) 0.0353(14) Uani 1 1 d .
C20 C 0.0767(6) 0.2642(6) 0.2230(4) 0.0447(16) Uani 1 1 d .
H20 H 0.0916 0.2398 0.2799 0.054 Uiso 1 1 calc R
C21 C -0.0478(6) 0.3042(5) 0.1997(4) 0.0431(16) Uani 1 1 d .
H21 H -0.1187 0.3061 0.2419 0.052 Uiso 1 1 calc R
C22 C 0.0267(5) 0.3434(5) 0.0517(4) 0.0383(15) Uani 1 1 d .
C23 C 0.6581(6) 0.6399(5) 0.1426(4) 0.0397(15) Uani 1 1 d .
C24 C 0.5488(6) 0.6366(5) 0.2086(4) 0.0466(16) Uani 1 1 d .
H24 H 0.5619 0.6010 0.2649 0.056 Uiso 1 1 calc R
C25 C 0.4292(6) 0.6867(6) 0.1854(4) 0.0470(17) Uani 1 1 d .
H25 H 0.3561 0.6871 0.2261 0.056 Uiso 1 1 calc R
C26 C 0.5152(5) 0.7374(5) 0.0395(4) 0.0358(14) Uani 1 1 d .
C27 C 0.9976(6) 0.0556(5) 0.1482(4) 0.0372(14) Uani 1 1 d .
C28 C 0.8841(6) 0.0621(5) 0.2107(4) 0.0407(15) Uani 1 1 d .
H28 H 0.8927 0.0371 0.2685 0.049 Uiso 1 1 calc R
C29 C 0.7640(6) 0.1065(5) 0.1814(4) 0.0421(16) Uani 1 1 d .
H29 H 0.6888 0.1119 0.2203 0.050 Uiso 1 1 calc R
C30 C 0.8556(5) 0.1372(5) 0.0379(4) 0.0346(14) Uani 1 1 d .
H9B H 0.448(8) 0.495(7) 0.411(5) 0.08(2) Uiso 1 1 d .
H4N H 0.130(6) 0.094(6) 0.986(3) 0.08(3) Uiso 1 1 d D
H6N H 0.236(5) 0.294(8) 0.036(5) 0.12(4) Uiso 1 1 d D
Mn1 Mn 0.53489(8) 0.29366(7) 0.35129(5) 0.0349(3) Uani 1 1 d .
N1 N 0.4010(4) 0.4017(4) 0.2541(3) 0.0279(10) Uani 1 1 d .
N2 N 0.6361(4) 0.1136(4) 0.4023(3) 0.0319(11) Uani 1 1 d .
N3 N 0.0546(5) 0.1978(5) 0.8324(3) 0.0524(15) Uani 1 1 d .
H3A H -0.0118 0.2005 0.8709 0.063 Uiso 1 1 calc R
H3B H 0.0422 0.2254 0.7798 0.063 Uiso 1 1 calc R
N4 N 0.1921(4) 0.1091(4) 0.9362(3) 0.0359(12) Uani 1 1 d D
N5 N 0.4201(5) 0.0583(4) 0.9013(3) 0.0442(13) Uani 1 1 d .
H5N H 0.4979 0.0267 0.9169 0.053 Uiso 1 1 calc R
N6 N 0.1544(4) 0.3009(4) 0.0756(3) 0.0384(12) Uani 1 1 d D
N7 N -0.0731(5) 0.3413(4) 0.1177(3) 0.0414(13) Uani 1 1 d .
H7N H -0.1539 0.3643 0.1064 0.050 Uiso 1 1 calc R
N8 N 0.3072(5) 0.2219(4) 0.1706(3) 0.0432(13) Uani 1 1 d .
H8A H 0.3674 0.2222 0.1281 0.052 Uiso 1 1 calc R
H8B H 0.3290 0.1960 0.2215 0.052 Uiso 1 1 calc R
N9 N 0.6406(5) 0.6895(4) 0.0618(3) 0.0385(12) Uani 1 1 d .
N10 N 0.4118(5) 0.7374(4) 0.1033(3) 0.0454(14) Uani 1 1 d .
H10N H 0.3330 0.7710 0.0904 0.055 Uiso 1 1 calc R
N11 N 0.7820(5) 0.5923(4) 0.1624(3) 0.0478(14) Uani 1 1 d .
H11A H 0.8475 0.5943 0.1233 0.057 Uiso 1 1 calc R
H11B H 0.7961 0.5597 0.2142 0.057 Uiso 1 1 calc R
N12 N 0.9791(4) 0.0952(4) 0.0645(3) 0.0340(11) Uani 1 1 d .
N13 N 0.7496(4) 0.1429(4) 0.0984(3) 0.0371(12) Uani 1 1 d .
H13N H 0.6713 0.1706 0.0828 0.045 Uiso 1 1 calc R
N14 N 1.1166(5) 0.0152(5) 0.1698(3) 0.0476(14) Uani 1 1 d .
H14B H 1.1832 0.0135 0.1315 0.057 Uiso 1 1 calc R
H14A H 1.1290 -0.0100 0.2226 0.057 Uiso 1 1 calc R
O1 O 0.6548(4) 0.3238(3) 0.2265(2) 0.0400(10) Uani 1 1 d .
O2 O 0.6621(4) 0.4096(4) 0.0909(2) 0.0434(11) Uani 1 1 d .
O3 O 0.3123(4) 0.3420(3) 0.4157(3) 0.0427(10) Uani 1 1 d .
O4 O 0.1030(4) 0.4251(4) 0.3884(3) 0.0613(14) Uani 1 1 d .
O5 O 0.4281(4) 0.1665(3) 0.3194(3) 0.0461(11) Uani 1 1 d .
O6 O 0.4099(4) -0.0092(4) 0.3527(3) 0.0493(12) Uani 1 1 d .
O7 O 0.7490(4) 0.2768(3) 0.3928(3) 0.0444(11) Uani 1 1 d .
O8 O 0.8959(7) 0.1661(5) 0.4783(7) 0.152(4) Uani 1 1 d .
O9 O 0.5299(5) 0.4383(4) 0.3994(3) 0.0538(13) Uani 1 1 d .
H9A H 0.5812 0.4195 0.4357 0.081 Uiso 1 1 calc R
O10 O 0.3302(4) 0.0243(4) 1.0388(3) 0.0519(12) Uani 1 1 d .
O11 O 0.0076(4) 0.3759(4) -0.0223(3) 0.0564(13) Uani 1 1 d .
O12 O 0.4939(4) 0.7818(4) -0.0345(3) 0.0471(11) Uani 1 1 d .
O13 O 0.8407(4) 0.1713(4) -0.0385(3) 0.0484(12) Uani 1 1 d .
O14 O 0.8427(4) 0.4702(4) 0.3382(3) 0.0506(12) Uani 1 1 d .
O15 O 0.2956(5) 0.3445(4) 0.5876(3) 0.0625(14) Uani 1 1 d .
O16 O 0.8441(6) 0.0218(6) 0.6590(3) 0.0860(19) Uani 1 1 d .
O17 O 0.9450(5) 0.3365(6) 0.5252(4) 0.093(2) Uani 1 1 d .
O18 O 0.6746(5) 0.4078(4) 0.5471(4) 0.0833(18) Uani 1 1 d .
O19 O 0.5572(6) 0.2380(5) 0.6165(5) 0.102(2) Uani 1 1 d .

loop_
_atom_site_aniso_label
_atom_site_aniso_U_11
_atom_site_aniso_U_22
_atom_site_aniso_U_33
_atom_site_aniso_U_23
_atom_site_aniso_U_13
_atom_site_aniso_U_12
C1 0.033(3) 0.034(3) 0.028(3) -0.004(3) -0.009(2) -0.004(2)
C2 0.027(3) 0.033(3) 0.028(3) -0.003(3) -0.005(2) -0.007(2)
C3 0.035(3) 0.055(4) 0.030(3) 0.006(3) -0.010(2) -0.009(3)
C4 0.039(3) 0.051(4) 0.040(4) 0.011(3) -0.017(3) -0.007(3)
C5 0.027(3) 0.048(4) 0.047(4) -0.004(3) -0.007(3) -0.004(3)
C6 0.028(3) 0.034(3) 0.035(3) -0.006(3) -0.003(2) -0.008(2)
C7 0.029(3) 0.041(4) 0.035(3) -0.010(3) 0.007(2) -0.017(3)
C8 0.030(3) 0.040(4) 0.032(3) -0.011(3) -0.001(2) -0.007(3)
C9 0.032(3) 0.027(3) 0.029(3) -0.007(2) -0.002(2) -0.009(2)
C10 0.040(3) 0.029(3) 0.046(4) -0.004(3) -0.005(3) -0.011(3)
C11 0.047(4) 0.028(3) 0.051(4) 0.002(3) -0.013(3) -0.001(3)
C12 0.035(3) 0.040(4) 0.050(4) -0.008(3) -0.016(3) 0.001(3)
C13 0.037(3) 0.034(3) 0.044(4) -0.005(3) -0.019(3) -0.007(3)
C14 0.046(4) 0.039(4) 0.095(6) -0.004(4) -0.039(4) -0.006(3)
C15 0.033(3) 0.042(4) 0.040(4) -0.014(3) 0.000(3) -0.011(3)
C16 0.038(4) 0.054(4) 0.042(4) -0.014(3) 0.011(3) -0.015(3)
C17 0.044(4) 0.057(4) 0.050(4) -0.016(4) 0.004(3) -0.021(3)
C18 0.038(3) 0.037(4) 0.048(4) -0.016(3) 0.002(3) -0.011(3)
C19 0.033(3) 0.039(4) 0.036(3) -0.012(3) -0.006(2) -0.008(3)
C20 0.038(3) 0.063(4) 0.033(4) -0.014(3) -0.004(3) -0.009(3)
C21 0.039(3) 0.051(4) 0.043(4) -0.021(3) 0.003(3) -0.012(3)
C22 0.030(3) 0.046(4) 0.040(4) -0.015(3) -0.010(3) -0.005(3)
C23 0.038(3) 0.031(3) 0.052(4) -0.007(3) -0.007(3) -0.012(3)
C24 0.049(4) 0.044(4) 0.045(4) -0.001(3) -0.005(3) -0.018(3)
C25 0.039(4) 0.057(4) 0.038(4) -0.003(3) 0.002(3) -0.013(3)
C26 0.029(3) 0.032(3) 0.044(4) -0.006(3) -0.002(3) -0.008(2)
C27 0.035(3) 0.041(4) 0.040(4) -0.017(3) -0.003(3) -0.011(3)
C28 0.037(3) 0.055(4) 0.029(3) -0.010(3) 0.000(2) -0.012(3)
C29 0.033(3) 0.041(4) 0.055(4) -0.019(3) 0.008(3) -0.014(3)
C30 0.025(3) 0.041(4) 0.038(4) -0.011(3) -0.001(2) -0.008(2)
Mn1 0.0327(5) 0.0312(5) 0.0342(6) -0.0028(4) -0.0086(4) 0.0005(4)
N1 0.027(2) 0.027(3) 0.028(3) -0.004(2) -0.0021(18) -0.0070(19)
N2 0.029(2) 0.034(3) 0.029(3) -0.005(2) -0.0074(19) -0.002(2)
N3 0.040(3) 0.065(4) 0.042(3) -0.005(3) -0.006(2) -0.004(3)
N4 0.029(3) 0.040(3) 0.038(3) -0.012(2) 0.004(2) -0.009(2)
N5 0.025(3) 0.049(3) 0.058(4) -0.020(3) 0.005(2) -0.008(2)
N6 0.023(2) 0.051(3) 0.039(3) -0.012(3) -0.007(2) -0.003(2)
N7 0.025(2) 0.051(3) 0.046(3) -0.013(3) -0.010(2) -0.002(2)
N8 0.031(3) 0.058(4) 0.038(3) -0.011(3) -0.009(2) -0.005(2)
N9 0.033(3) 0.037(3) 0.041(3) -0.003(2) -0.009(2) -0.005(2)
N10 0.027(3) 0.052(3) 0.054(4) -0.010(3) -0.003(2) -0.008(2)
N11 0.042(3) 0.046(3) 0.047(3) -0.002(3) -0.016(2) 0.000(2)
N12 0.029(2) 0.040(3) 0.032(3) -0.009(2) -0.0046(19) -0.006(2)
N13 0.026(2) 0.045(3) 0.038(3) -0.011(2) -0.004(2) -0.004(2)
N14 0.032(3) 0.075(4) 0.033(3) -0.013(3) -0.005(2) -0.007(3)
O1 0.027(2) 0.047(3) 0.032(2) -0.0009(19) -0.0021(16) 0.0034(18)
O2 0.031(2) 0.063(3) 0.026(2) -0.001(2) 0.0027(17) -0.0085(19)
O3 0.046(2) 0.044(3) 0.035(2) -0.004(2) -0.0018(19) -0.014(2)
O4 0.037(3) 0.086(4) 0.059(3) -0.020(3) 0.006(2) -0.016(2)
O5 0.048(3) 0.035(3) 0.057(3) -0.001(2) -0.026(2) -0.011(2)
O6 0.045(3) 0.039(3) 0.071(3) -0.012(2) -0.017(2) -0.018(2)
O7 0.048(3) 0.032(2) 0.054(3) -0.001(2) -0.023(2) -0.0081(19)
O8 0.115(6) 0.051(4) 0.309(11) 0.011(5) -0.161(7) -0.020(4)
O9 0.042(3) 0.065(3) 0.058(3) -0.028(3) -0.013(2) -0.001(2)
O10 0.031(2) 0.072(3) 0.048(3) -0.014(2) -0.0026(19) -0.005(2)
O11 0.031(2) 0.086(4) 0.042(3) -0.009(3) -0.0125(19) 0.000(2)
O12 0.029(2) 0.061(3) 0.041(3) -0.001(2) -0.0075(18) -0.004(2)
O13 0.027(2) 0.074(3) 0.038(3) -0.008(2) -0.0052(17) -0.006(2)
O14 0.045(3) 0.050(3) 0.053(3) -0.010(2) -0.010(2) -0.005(2)
O15 0.083(4) 0.058(3) 0.042(3) -0.009(2) -0.012(2) -0.010(3)
O16 0.071(4) 0.141(6) 0.055(3) -0.003(3) -0.027(3) -0.050(4)
O17 0.055(3) 0.129(6) 0.066(4) 0.016(4) -0.007(3) -0.015(3)
O18 0.055(3) 0.060(4) 0.136(6) -0.035(4) -0.006(3) -0.008(3)
O19 0.077(4) 0.055(4) 0.170(7) -0.018(4) -0.009(4) -0.020(3)

loop_
_atom_type_symbol
_atom_type_description
_atom_type_scat_dispersion_real
_atom_type_scat_dispersion_imag
_atom_type_scat_source
C C 0.0033 0.0016 'International Tables Vol C Tables 4.2.6.8 and 6.1.1.4'
Mn Mn 0.3368 0.7283 'International Tables Vol C Tables 4.2.6.8 and 6.1.1.4'
N N 0.0061 0.0033 'International Tables Vol C Tables 4.2.6.8 and 6.1.1.4'
O O 0.0106 0.0060 'International Tables Vol C Tables 4.2.6.8 and 6.1.1.4'
H H 0.0000 0.0000 'International Tables Vol C Tables 4.2.6.8 and 6.1.1.4'

loop_
_geom_angle_atom_site_label_1
_geom_angle_atom_site_label_2
_geom_angle_atom_site_label_3
_geom_angle
O2 C1 O1 125.4(5)
O2 C1 C2 119.3(5)
O1 C1 C2 115.2(5)
N1 C2 C3 122.1(5)
N1 C2 C1 113.8(4)
C3 C2 C1 124.0(5)
C2 C3 C4 117.2(6)
C2 C3 H3 121.4
C4 C3 H3 121.4
C5 C4 C3 120.7(5)
C5 C4 H4 119.7
C3 C4 H4 119.7
C4 C5 C6 118.4(6)
C4 C5 H5 120.8
C6 C5 H5 120.8
N1 C6 C5 121.4(5)
N1 C6 C7 114.4(5)
C5 C6 C7 124.2(5)
O4 C7 O3 125.2(5)
O4 C7 C6 116.7(5)
O3 C7 C6 118.0(5)
O6 C8 O5 126.1(5)
O6 C8 C9 118.0(5)
O5 C8 C9 115.9(5)
N2 C9 C10 121.7(5)
N2 C9 C8 114.9(5)
C10 C9 C8 123.3(5)
C9 C10 C11 119.7(6)
C9 C10 H10 120.2
C11 C10 H10 120.2
C12 C11 C10 119.1(6)
C12 C11 H11 120.4
C10 C11 H11 120.4
C11 C12 C13 119.8(5)
C11 C12 H12 120.1
C13 C12 H12 120.1
N2 C13 C12 121.9(6)
N2 C13 C14 115.9(5)
C12 C13 C14 122.2(5)
O8 C14 O7 125.1(7)
O8 C14 C13 118.3(6)
O7 C14 C13 116.6(5)
O10 C15 N4 121.8(5)
O10 C15 N5 119.9(5)
N4 C15 N5 118.3(6)
N5 C16 C17 120.6(6)
N5 C16 H16 119.7
C17 C16 H16 119.7
C16 C17 C18 118.9(6)
C16 C17 H17 120.5
C18 C17 H17 120.5
N3 C18 N4 119.2(5)
N3 C18 C17 122.2(6)
N4 C18 C17 118.6(6)
N8 C19 N6 117.3(5)
N8 C19 C20 124.5(5)
N6 C19 C20 118.2(5)
C21 C20 C19 117.7(6)
C21 C20 H20 121.2
C19 C20 H20 121.2
N7 C21 C20 122.8(6)
N7 C21 H21 118.6
C20 C21 H21 118.6
O11 C22 N7 123.7(5)
O11 C22 N6 121.1(5)
N7 C22 N6 115.2(5)
N9 C23 N11 118.1(6)
N9 C23 C24 122.1(5)
N11 C23 C24 119.7(6)
C25 C24 C23 116.9(6)
C25 C24 H24 121.6
C23 C24 H24 121.6
C24 C25 N10 120.8(6)
C24 C25 H25 119.6
N10 C25 H25 119.6
O12 C26 N9 121.8(5)
O12 C26 N10 120.2(5)
N9 C26 N10 118.0(5)
N14 C27 N12 119.5(5)
N14 C27 C28 121.5(6)
N12 C27 C28 119.0(5)
C29 C28 C27 116.9(6)
C29 C28 H28 121.6
C27 C28 H28 121.6
N13 C29 C28 122.4(6)
N13 C29 H29 118.8
C28 C29 H29 118.8
O13 C30 N13 121.0(5)
O13 C30 N12 121.1(5)
N13 C30 N12 117.9(5)
O1 Mn1 O9 102.88(18)
O1 Mn1 N1 71.53(14)
O9 Mn1 N1 90.42(16)
O1 Mn1 N2 98.77(15)
O9 Mn1 N2 128.34(16)
N1 Mn1 N2 141.11(17)
O1 Mn1 O3 140.89(14)
O9 Mn1 O3 76.34(16)
N1 Mn1 O3 69.38(15)
N2 Mn1 O3 112.36(16)
O1 Mn1 O7 78.32(15)
O9 Mn1 O7 70.04(15)
N1 Mn1 O7 139.24(16)
N2 Mn1 O7 69.35(15)
O3 Mn1 O7 133.90(15)
O1 Mn1 O5 95.56(16)
O9 Mn1 O5 152.42(16)
N1 Mn1 O5 76.07(15)
N2 Mn1 O5 67.32(15)
O3 Mn1 O5 76.41(15)
O7 Mn1 O5 134.66(13)
C2 N1 C6 120.2(4)
C2 N1 Mn1 118.2(3)
C6 N1 Mn1 121.4(4)
C9 N2 C13 117.9(5)
C9 N2 Mn1 122.6(3)
C13 N2 Mn1 119.6(4)
C18 N3 H3A 120.0
C18 N3 H3B 120.0
H3A N3 H3B 120.0
C18 N4 C15 121.6(5)
C18 N4 H4N 131(5)
C15 N4 H4N 106(5)
C16 N5 C15 122.0(5)
C16 N5 H5N 119.0
C15 N5 H5N 119.0
C19 N6 C22 124.1(5)
C19 N6 H6N 111(5)
C22 N6 H6N 125(5)
C21 N7 C22 122.0(5)
C21 N7 H7N 119.0
C22 N7 H7N 119.0
C19 N8 H8A 120.0
C19 N8 H8B 120.0
H8A N8 H8B 120.0
C23 N9 C26 119.4(5)
C25 N10 C26 122.6(5)
C25 N10 H10N 118.7
C26 N10 H10N 118.7
C23 N11 H11A 120.0
C23 N11 H11B 120.0
H11A N11 H11B 120.0
C27 N12 C30 122.0(5)
C29 N13 C30 121.8(5)
C29 N13 H13N 119.1
C30 N13 H13N 119.1
C27 N14 H14B 120.0
C27 N14 H14A 120.0
H14B N14 H14A 120.0
C1 O1 Mn1 121.0(3)
C7 O3 Mn1 116.6(3)
C8 O5 Mn1 118.1(3)
C14 O7 Mn1 116.6(4)
Mn1 O9 H9B 125(5)
Mn1 O9 H9A 109.5
H9B O9 H9A 113.4

loop_
_geom_bond_atom_site_label_1
_geom_bond_atom_site_label_2
_geom_bond_distance
C1 O2 1.225(7)
C1 O1 1.254(6)
C1 C2 1.527(7)
C2 N1 1.326(7)
C2 C3 1.380(7)
C3 C4 1.397(9)
C3 H3 0.9300
C4 C5 1.369(9)
C4 H4 0.9300
C5 C6 1.377(8)
C5 H5 0.9300
C6 N1 1.341(7)
C6 C7 1.488(8)
C7 O4 1.262(7)
C7 O3 1.264(7)
C8 O6 1.261(7)
C8 O5 1.265(7)
C8 C9 1.503(7)
C9 N2 1.345(7)
C9 C10 1.376(8)
C10 C11 1.381(8)
C10 H10 0.9300
C11 C12 1.339(9)
C11 H11 0.9300
C12 C13 1.389(8)
C12 H12 0.9300
C13 N2 1.352(7)
C13 C14 1.505(9)
C14 O8 1.225(8)
C14 O7 1.264(7)
C15 O10 1.253(7)
C15 N4 1.344(7)
C15 N5 1.370(7)
C16 N5 1.324(8)
C16 C17 1.336(9)
C16 H16 0.9300
C17 C18 1.419(9)
C17 H17 0.9300
C18 N3 1.308(8)
C18 N4 1.343(8)
C19 N8 1.303(7)
C19 N6 1.366(7)
C19 C20 1.411(8)
C20 C21 1.357(8)
C20 H20 0.9300
C21 N7 1.352(8)
C21 H21 0.9300
C22 O11 1.210(7)
C22 N7 1.376(8)
C22 N6 1.393(7)
C23 N9 1.331(7)
C23 N11 1.340(7)
C23 C24 1.443(9)
C24 C25 1.322(8)
C24 H24 0.9300
C25 N10 1.351(8)
C25 H25 0.9300
C26 O12 1.227(7)
C26 N9 1.367(7)
C26 N10 1.379(8)
C27 N14 1.295(7)
C27 N12 1.361(7)
C27 C28 1.439(8)
C28 C29 1.354(8)
C28 H28 0.9300
C29 N13 1.340(8)
C29 H29 0.9300
C30 O13 1.237(7)
C30 N13 1.364(7)
C30 N12 1.368(7)
Mn1 O1 2.215(4)
Mn1 O9 2.223(5)
Mn1 N1 2.234(4)
Mn1 N2 2.271(4)
Mn1 O3 2.395(4)
Mn1 O7 2.418(4)
Mn1 O5 2.456(4)
N3 H3A 0.8600
N3 H3B 0.8600
N4 H4N 0.97(2)
N5 H5N 0.8600
N6 H6N 0.99(2)
N7 H7N 0.8600
N8 H8A 0.8600
N8 H8B 0.8600
N10 H10N 0.8600
N11 H11A 0.8600
N11 H11B 0.8600
N13 H13N 0.8600
N14 H14B 0.8600
N14 H14A 0.8600
O9 H9B 1.00(8)
O9 H9A 0.8200
